data_2003312
loop_
_publ_author_name
'Baggio, R. F.'
'Garland, M. T.'
'Manzur, J.'
'Spodine, E.'

_publ_section_title '[Bis(<i>o</i>-dimethylaminomethylphenyl)methylsilanol-<i>N</i>,<i>O</i>]dibromocobalt(II)'
_journal_issue 4
_journal_name_full 'Acta Crystallographica Section C'
_journal_page_first 602
_journal_page_last 604
_journal_paper_doi 10.1107/S0108270194009200
_journal_volume 51
_journal_year 1995
_chemical_compound_source
;Tris(o-N,N-dimethylaminomethylphenyl)methylsilane was prepared by the
reaction of (\o-N,N-dimethylaminomethyl)phenyl lithium with
methyltrichlorosilane, 1:1 molar ratio, in ether--tetrahydrofuran. The
reacting mixture was stirred for 24 h, filtered, and the solution was
evaporated until an oily residue was obtained. This residue was dissolved
in acetonitrile and a crystalline product was obtained from this solution.
The ligand was characterized by ^1^H NMR spectroscopy using a CCl~4~
solution with an internal standard of tetramethylsilane (TMS). Characteristic
peaks were obtained at 7.0-7.6 (multiplet, corresponding
to 12H of the phenyl rings),
3.25 (singlet, corresponding to 6H of methylene groups
bonded to
the phenyl rings), 2.0 (singlet, corresponding to 18H of methyl groups
bonded to N atoms) and 0.93 p.p.m. (singlet, corresponding to 3H of methyl
group bonded to the Si atom). Anhydrous CoBr~2~ was added to a freshly
prepared solution of the ligand in acetonitrile. This solution gave blue
crystals of the title complex on standing.
;
_chemical_formula_moiety 'Co Br~2~ (C19 H28 N2 O Si)'
_chemical_formula_sum 'C19 H28 Br2 Co N2 O Si'
_chemical_formula_weight 547.3
_chemical_name_common
;
?
;
_chemical_name_systematic
;
Dibromo[bis(o-N,N-dimethylaminomethylphenyl)methylsilanol]cobalt(II)
;
_space_group_IT_number 19
_symmetry_cell_setting orthorhombic
_symmetry_space_group_name_Hall 'P 2ac 2ab'
_symmetry_space_group_name_H-M 'P 21 21 21'
_cell_angle_alpha 90.
_cell_angle_beta 90.
_cell_angle_gamma 90.
_cell_formula_units_Z 4
_cell_length_a 11.8440(10)
_cell_length_b 12.8710(10)
_cell_length_c 15.237(2)
_cell_measurement_reflns_used 25
_cell_measurement_temperature 293
_cell_measurement_theta_max 12.5
_cell_measurement_theta_min 7.5
_cell_volume 2322.8(4)
_computing_cell_refinement P3/P4-PC
_computing_data_collection 'P3/P4-PC (Siemens, 1991)'
_computing_data_reduction 'XDISK in SHELXTL/PC (Sheldrick, 1991)'
_computing_molecular_graphics 'XP in SHELXTL/PC'
_computing_publication_material 'XPUBL in SHELXTL/PC'
_computing_structure_refinement 'XLS in SHELXTL/PC'
_computing_structure_solution 'XS in SHELXTL/PC'
_diffrn_ambient_temperature 293
_diffrn_measurement_device 'Siemens R3m difractometer'
_diffrn_measurement_method \q/2\q
_diffrn_radiation_monochromator graphite
_diffrn_radiation_source 'X-ray tube'
_diffrn_radiation_type MoK\a
_diffrn_radiation_wavelength 0.71073
_diffrn_reflns_av_R_equivalents 0.046
_diffrn_reflns_limit_h_max 12
_diffrn_reflns_limit_h_min 0
_diffrn_reflns_limit_k_max 13
_diffrn_reflns_limit_k_min 0
_diffrn_reflns_limit_l_max 16
_diffrn_reflns_limit_l_min -4
_diffrn_reflns_number 2329
_diffrn_reflns_reduction_process 2231
_diffrn_reflns_theta_max 22.5
_diffrn_reflns_theta_min 1.5
_diffrn_standards_decay_% 0.0
_diffrn_standards_interval_count 98
_diffrn_standards_number 2
_exptl_absorpt_coefficient_mu 4.241
_exptl_absorpt_correction_T_max 0.495
_exptl_absorpt_correction_T_min 0.380
_exptl_absorpt_correction_type 'Semi-mpirical (\y scans)'
_exptl_crystal_colour 'deep blue'
_exptl_crystal_density_diffrn 1.565
_exptl_crystal_description Prismatic
_exptl_crystal_F_000 1100
_exptl_crystal_size_max 0.24
_exptl_crystal_size_mid 0.16
_exptl_crystal_size_min 0.14
_refine_diff_density_max 0.49
_refine_diff_density_min -0.56
_refine_ls_extinction_method none
_refine_ls_goodness_of_fit_obs 0.83
_refine_ls_hydrogen_treatment 'Idealized H-atom positions riding on host atom'
_refine_ls_matrix_type full
_refine_ls_number_constraints 0
_refine_ls_number_parameters 235
_refine_ls_number_reflns 1784
_refine_ls_number_restraints 0
_refine_ls_R_factor_all 0.056
_refine_ls_R_factor_obs 0.039
_refine_ls_shift/esd_max 0.001
_refine_ls_shift/esd_mean 0.000
_refine_ls_structure_factor_coef F
_refine_ls_weighting_details 'w = 1/[\s^2^(F) + 0.0021F^2^]'
_refine_ls_weighting_scheme calc
_refine_ls_wR_factor_all 0.055
_refine_ls_wR_factor_obs 0.049
_reflns_number_observed 1784
_reflns_number_total 2231
_reflns_observed_criterion 4.0
_cod_data_source_file bk1030.cif
_cod_data_source_block LbaCo
_cod_depositor_comments
;
 Removing the "\" symbol from the _chemical_name_systematic
 data item value.

 Antanas Vaitkus,
 2017-03-29

The following automatic conversions were performed:

'_symmetry_cell_setting' value 'Orthorhombic' changed to
'orthorhombic' according to
/home/saulius/struct/CIF-dictionaries/cif_core.dic dictionary named
'cif_core.dic' version 2.4.1 from 2010-06-29.

Automatic conversion script
Id: cif_fix_values 1715 2011-07-08 13:25:40Z adriana 

The following automatic conversions were performed:

'_refine_ls_weighting_scheme' value '1/[\s^2^(F) + 0.0021F^2^]' was
changed to 'calc'. New tag '_refine_ls_weighting_details' was
created. The value of the new tag was set to 'w = 1/[\s^2^(F) +
0.0021F^2^]'.

Automatic conversion script
Id: cif_fix_values 3143 2015-03-26 13:38:13Z robertas 
;
_cod_original_cell_volume 2322.7(5)
_cod_original_sg_symbol_H-M 'P 21 21 21 '
_cod_database_code 2003312

loop_
_symmetry_equiv_pos_as_xyz
+X,+Y,+Z
1/2-X,-Y,1/2+Z
-X,1/2+Y,1/2-Z
1/2+X,1/2-Y,-Z

loop_
_atom_site_aniso_label
_atom_site_aniso_U_11
_atom_site_aniso_U_12
_atom_site_aniso_U_13
_atom_site_aniso_U_22
_atom_site_aniso_U_23
_atom_site_aniso_U_33
_atom_site_aniso_type_symbol
Co1 .033(1) .001(1) .003(1) .034(1) -.001(1) .039(1) Co
Br1 .082(1) .017(1) .021(1) .054(1) -.011(1) .068(1) Br
Br2 .055(1) -.017(1) -.013(1) .060(1) .003(1) .056(1) Br
Si1 .035(1) .000(1) .001(1) .042(2) .001(1) .035(2) Si
N1 .050(5) .005(4) -.011(5) .043(5) .000(4) .040(5) N
N2 .047(5) .004(4) .004(4) .043(5) .003(4) .035(5) N
O1 .037(3) -.006(3) .004(4) .034(3) .001(3) .052(5) O
C1 .072(8) .023(7) .001(7) .085(9) .000(7) .041(7) C
C2 .067(8) .018(7) .023(7) .068(7) .022(7) .056(8) C
C3 .032(5) .013(5) -.006(5) .053(6) .014(6) .049(7) C
C4 .028(5) -.005(5) -.001(5) .046(6) -.004(5) .038(6) C
C5 .055(7) .015(5) .009(6) .038(6) .001(6) .065(8) C
C6 .058(8) .003(6) .013(7) .044(6) -.019(7) .074(9) C
C7 .059(7) -.007(7) .003(7) .070(8) -.034(7) .060(8) C
C8 .047(6) .000(6) .001(6) .052(7) -.007(6) .047(7) C
C9 .023(5) -.014(5) .003(5) .052(6) -.007(6) .054(7) C
C10 .032(5) .003(5) .008(5) .051(6) .008(5) .040(6) C
C11 .039(6) -.001(6) .005(6) .072(7) .011(6) .050(7) C
C12 .034(7) .006(8) .002(7) .107(11) .015(10) .094(11) C
C13 .041(7) -.035(8) -.006(8) .116(12) -.007(10) .097(12) C
C14 .054(7) -.028(7) -.005(7) .080(9) -.010(8) .071(9) C
C15 .042(6) -.019(6) -0.02(6) .066(7) .009(6) .034(6) C
C16 .057(7) -.021(6) -.007(6) .044(6) .009(6) .042(7) C
C17 .067(8) .004(6) -.004(8) .054(7) -.012(7) .088(10) C
C18 .064(7) -.022(7) .001(6) .074(8) -.003(6) .046(7) C
C19 .048(6) .010(6) -.011(6) .066(7) -.005(6) .046(7) C

loop_
_atom_site_label
_atom_site_fract_x
_atom_site_fract_y
_atom_site_fract_z
_atom_site_U_iso_or_equiv
_atom_site_thermal_displace_type
_atom_site_calc_flag
_atom_site_type_symbol
Co1 .0278(1) .0560(1) .5630(1) .0035(1) Uani . Co
Br1 .1071(1) -.0715(1) .4654(1) .0068(1) Uani . Br
Br2 .1679(1) .1423(1) .6486(1) .0057(1) Uani . Br
Si1 -.1622(2) .0314(2) .7067(2) .0037(1) Uani . Si
N1 -.1699(7) -.1909(6) .5850(5) .0044(3) Uani . N
N2 -.0694(6) .1608(6) .4892(5) .0042(3) Uani . N
O1 -.0831(5) -.0170(5) .6300(4) .0041(2) Uani . O
C1 -.0931(10) .1145(9) .4018(7) .0066(5) Uani . C
C2 -.0108(10) .2606(8) .4772(8) .0064(4) Uani . C
C3 -.1850(8) .1777(8) .5319(7) .0045(4) Uani . C
C4 -.1799(8) .2322(7) .6178(6) .0037(3) Uani . C
C5 -.1951(9) .3406(8) .6208(8) .0053(4) Uani . C
C6 -.1924(9) .3932(9) .6968(9) .0059(4) Uani . C
C7 -.1732(10) .3444(9) .7761(9) .0063(5) Uani . C
C8 -.1616(9) .2362(8) .7752(7) .0049(4) Uani . C
C9 -.1668(8) .1785(7) .6983(7) .0043(3) Uani . C
C10 -.3120(8) -.0160(8) .6881(7) .0041(3) Uani . C
C11 -.4029(9) .0520(9) .6995(7) .0054(4) Uani . C
C12 -.5150(9) .0195(12) .6878(9) .0078(6) Uani . C
C13 -.5378(10) -.0779(12) .6642(10) .0085(6) Uani . C
C14 -.4502(9) -.1498(11) .6515(9) .0068(5) Uani . C
C15 -.3384(8) -.1213(8) .6662(7) .0047(4) Uani . C
C16 -.2529(9) -.2049(8) .6591(7) .0048(4) Uani . C
C17 -.0906(10) -.2809(8) .5838(9) .0070(5) Uani . C
C18 -.2241(10) -.1801(9) .4981(7) .0061(4) Uani . C
C19 -.1138(9) -.0099(8) .8172(6) .0053(4) Uani . C
H1d -.0925 -.0892 .6169 .080 Uiso calc H
H1a -.1378 .1613 .3672 .080 Uiso calc H
H1b -.0234 .1002 .3719 .080 Uiso calc H
H1c -.1338 .0509 .4104 .080 Uiso calc H
H2a -.0578 .3059 .4431 .080 Uiso calc H
H2b .0046 .2921 .5330 .080 Uiso calc H
H2c .0590 .2488 .4467 .080 Uiso calc H
H3a -.2218 .1119 .5395 .080 Uiso calc H
H3b -.2304 .2186 .4927 .080 Uiso calc H
H5a -.2066 .3786 .5673 .080 Uiso calc H
H6a -.2053 .4668 .6968 .080 Uiso calc H
H7a -.1653 .3834 .8295 .080 Uiso calc H
H8a -.1503 .2000 .8296 .080 Uiso calc H
H11a -.3876 .1215 .7189 .080 Uiso calc H
H12a -.5785 .0691 .6897 .080 Uiso calc H
H13a -.6144 -.1001 .6559 .080 Uiso calc H
H14a -.4672 -.2193 .6330 .080 Uiso calc H
H16a -.2909 -.2703 .6521 .080 Uiso calc H
H16b -.2111 -.2075 .7131 .080 Uiso calc H
H17a -.0380 -.2729 .5363 .080 Uiso calc H
H17b -.0504 -.2816 .6385 .080 Uiso calc H
H17c -.1310 -.3451 .5769 .080 Uiso calc H
H18a -.2759 -.1228 .4997 .080 Uiso calc H
H18b -.1671 -.1672 .4547 .080 Uiso calc H
H18c -.2642 -.2426 .4835 .080 Uiso calc H
H19a -.0378 .0136 .8267 .080 Uiso calc H
H19b -.1626 .0199 .8608 .080 Uiso calc H
H19c -.1164 -.0843 .8214 .080 Uiso calc H

loop_
_atom_type_symbol
_atom_type_description
_atom_type_scat_source
_atom_type_scat_dispersion_real
_atom_type_scat_dispersion_imag
C ?
;International Tables for X-ray Crystallography (1991, Vol C,
Tables 6.1.1.4 and 6.1.1.5)
;
? ?
H ?
;International Tables for X-ray Crystallography (1991, Vol C,
Tables 6.1.1.4 and 6.1.1.5)
;
? ?
Br ?
;International Tables for X-ray Crystallography (1991, Vol C,
Tables 6.1.1.4 and 6.1.1.5)
;
? ?
Co ?
;International Tables for X-ray Crystallography (1991, Vol C,
Tables 6.1.1.4 and 6.1.1.5)
;
? ?
N ?
;International Tables for X-ray Crystallography (1991, Vol C,
Tables 6.1.1.4 and 6.1.1.5)
;
? ?
O ?
;International Tables for X-ray Crystallography (1991, Vol C,
Tables 6.1.1.4 and 6.1.1.5)
;
? ?
Si ?
;International Tables for X-ray Crystallography (1991, Vol C,
Tables 6.1.1.4 and 6.1.1.5)
;
? ?

loop_
_geom_angle_atom_site_label_1
_geom_angle_atom_site_label_2
_geom_angle_atom_site_label_3
_geom_angle
_geom_angle_publ_flag
Br1 Co1 Br2 112.60(10) yes
Br1 Co1 N2 108.7(2) yes
Br2 Co1 N2 112.1(2) yes
Br1 Co1 O1 105.3(2) yes
Br2 Co1 O1 114.5(2) yes
N2 Co1 O1 103.0(3) yes
O1 Si1 C9 110.5(4) yes
O1 Si1 C10 108.0(4) yes
C9 Si1 C10 106.5(4) yes
O1 Si1 C19 111.4(4) yes
C9 Si1 C19 110.9(5) yes
C10 Si1 C19 109.4(5) yes
C16 N1 C17 109.1(8) yes
C16 N1 C18 113.5(8) yes
C17 N1 C18 109.6(8) yes
Co1 N2 C1 109.0(6) yes
Co1 N2 C2 111.6(6) yes
C1 N2 C2 109.1(8) yes
Co1 N2 C3 110.8(6) yes
C1 N2 C3 105.6(8) yes
C2 N2 C3 110.5(8) yes
Co1 O1 Si1 126.4(4) yes
N2 C3 C4 113.9(8) yes
C3 C4 C5 119.4(9) yes
C3 C4 C9 122.5(9) yes
C5 C4 C9 118.0(9) yes
C4 C5 C6 121.7(11) yes
C5 C6 C7 122.0(11) yes
C6 C7 C8 117.4(11) yes
C7 C8 C9 122.4(10) yes
Si1 C9 C4 123.2(8) yes
Si1 C9 C8 118.4(8) yes
C4 C9 C8 118.4(9) yes
Si1 C10 C11 120.0(8) yes
Si1 C10 C15 123.0(7) yes
C11 C10 C15 117.0(9) yes
C10 C11 C12 121.8(11) yes
C11 C12 C13 120.4(12) yes
C12 C13 C14 120.6(12) yes
C13 C14 C15 120.5(12) yes
C10 C15 C14 119.7(10) yes
C10 C15 C16 123.7(9) yes
C14 C15 C16 116.6(10) yes
N1 C16 C15 114.4(8) yes

loop_
_geom_bond_atom_site_label_1
_geom_bond_atom_site_label_2
_geom_bond_distance
_geom_bond_publ_flag
Co1 Br1 2.406(2) yes
Co1 Br2 2.385(2) yes
Co1 N2 2.100(8) yes
Co1 O1 1.911(6) yes
Si1 O1 1.623(7) yes
Si1 C9 1.898(10) yes
Si1 C10 1.898(10) yes
Si1 C19 1.856(10) yes
N1 C16 1.507(14) yes
N1 C17 1.491(14) yes
N1 C18 1.479(14) yes
N2 C1 1.485(14) yes
N2 C2 1.472(14) yes
N2 C3 1.531(12) yes
C3 C4 1.486(14) yes
C4 C5 1.407(13) yes
C4 C9 1.416(14) yes
C5 C6 1.342(17) yes
C6 C7 1.380(18) yes
C7 C8 1.400(16) yes
C8 C9 1.388(15) yes
C10 C11 1.398(14) yes
C10 C15 1.431(15) yes
C11 C12 1.403(15) yes
C12 C13 1.33(2) yes
C13 C14 1.403(19) yes
C14 C15 1.392(15) yes
C15 C16 1.482(14) yes

loop_
_geom_contact_atom_site_label_1
_geom_contact_atom_site_label_2
_geom_contact_distance
_geom_contact_site_symmetry_2
H16a Br1 2.968 4_446
H16b Br2 2.905 3_546
H18c Br1 2.941 4_446
